data_2223057
loop_
_publ_author_name
'Gowda, B. Thimme'
'Foro, Sabine'
'Shakuntala, K.'
'Fuess, Hartmut'

_publ_section_title
;
 <i>o</i>-Toluenesulfonamide: a redetermination
;
_journal_coeditor_code FL2262
_journal_issue 9
_journal_name_full 'Acta Crystallographica Section E'
_journal_page_first o2258
_journal_paper_doi 10.1107/S1600536809033686
_journal_volume 65
_journal_year 2009
_chemical_formula_iupac 'C7 H9 N O2 S'
_chemical_formula_moiety 'C7 H9 N O2 S'
_chemical_formula_sum 'C7 H9 N O2 S'
_chemical_formula_weight 171.21
_chemical_name_systematic
;
<i>o</i>-Toluenesulfonamide
;
_space_group_IT_number 88
_symmetry_cell_setting tetragonal
_symmetry_space_group_name_Hall '-I 4ad'
_symmetry_space_group_name_H-M 'I 41/a :2'
_atom_sites_solution_hydrogens geom
_atom_sites_solution_primary direct
_atom_sites_solution_secondary difmap
_audit_creation_method SHELXL-97
_cell_angle_alpha 90.00
_cell_angle_beta 90.00
_cell_angle_gamma 90.00
_cell_formula_units_Z 16
_cell_length_a 18.670(3)
_cell_length_b 18.670(3)
_cell_length_c 9.0570(10)
_cell_measurement_reflns_used 25
_cell_measurement_temperature 299(2)
_cell_measurement_theta_max 17.85
_cell_measurement_theta_min 4.74
_cell_volume 3157.0(8)
_computing_cell_refinement 'CAD-4-PC (Enraf--Nonius, 1996)'
_computing_data_collection 'CAD-4-PC (Enraf--Nonius, 1996)'
_computing_data_reduction 'REDU4 (Stoe & Cie, 1987)'
_computing_molecular_graphics 'PLATON (Spek, 2009)'
_computing_publication_material 'SHELXL97 (Sheldrick, 2008)'
_computing_structure_refinement 'SHELXL97 (Sheldrick, 2008)'
_computing_structure_solution 'SHELXS97 (Sheldrick, 2008)'
_diffrn_ambient_temperature 299(2)
_diffrn_measured_fraction_theta_full 1.000
_diffrn_measured_fraction_theta_max 1.000
_diffrn_measurement_device_type 'Enraf--Nonius CAD-4'
_diffrn_measurement_method \w/2\q
_diffrn_radiation_monochromator graphite
_diffrn_radiation_source 'fine-focus sealed tube'
_diffrn_radiation_type CuK\a
_diffrn_radiation_wavelength 1.54180
_diffrn_reflns_av_R_equivalents 0.0594
_diffrn_reflns_av_sigmaI/netI 0.0346
_diffrn_reflns_limit_h_max 22
_diffrn_reflns_limit_h_min -22
_diffrn_reflns_limit_k_max 22
_diffrn_reflns_limit_k_min -22
_diffrn_reflns_limit_l_max 0
_diffrn_reflns_limit_l_min -10
_diffrn_reflns_number 5320
_diffrn_reflns_theta_full 66.76
_diffrn_reflns_theta_max 66.76
_diffrn_reflns_theta_min 4.74
_diffrn_standards_decay_% 1.5
_diffrn_standards_interval_time 120
_diffrn_standards_number 3
_exptl_absorpt_coefficient_mu 3.237
_exptl_absorpt_correction_T_max 0.9376
_exptl_absorpt_correction_T_min 0.3236
_exptl_absorpt_correction_type psi-scan
_exptl_absorpt_process_details '(North <i>et al.</i>,  1968)'
_exptl_crystal_colour colourless
_exptl_crystal_density_diffrn 1.441
_exptl_crystal_density_method 'not measured'
_exptl_crystal_description prism
_exptl_crystal_F_000 1440
_exptl_crystal_size_max 0.40
_exptl_crystal_size_mid 0.35
_exptl_crystal_size_min 0.02
_refine_diff_density_max 0.281
_refine_diff_density_min -0.406
_refine_ls_extinction_coef 0.00227(18)
_refine_ls_extinction_expression Fc^*^=kFc[1+0.001xFc^2^\l^3^/sin(2\q)]^-1/4^
_refine_ls_extinction_method 'SHELXL97 (Sheldrick, 2008)'
_refine_ls_goodness_of_fit_ref 1.070
_refine_ls_hydrogen_treatment mixed
_refine_ls_matrix_type full
_refine_ls_number_parameters 108
_refine_ls_number_reflns 1403
_refine_ls_number_restraints 2
_refine_ls_restrained_S_all 1.070
_refine_ls_R_factor_all 0.0419
_refine_ls_R_factor_gt 0.0388
_refine_ls_shift/su_max 0.001
_refine_ls_shift/su_mean 0.000
_refine_ls_structure_factor_coef Fsqd
_refine_ls_weighting_details 'calc w=1/[\s^2^(Fo^2^)+(0.0529P)^2^+2.2812P] where P=(Fo^2^+2Fc^2^)/3'
_refine_ls_weighting_scheme calc
_refine_ls_wR_factor_gt 0.0979
_refine_ls_wR_factor_ref 0.1006
_reflns_number_gt 1290
_reflns_number_total 1403
_reflns_threshold_expression I>2\s(I)
_cod_data_source_file fl2262.cif
_cod_data_source_block I
_cod_original_sg_symbol_H-M 'I 41/a'
_cod_database_code 2223057
_cod_database_fobs_code 2223057

loop_
_symmetry_equiv_pos_as_xyz
'x, y, z'
'-x+1/2, -y, z+1/2'
'-y+3/4, x+1/4, z+1/4'
'y+3/4, -x+3/4, z+3/4'
'x+1/2, y+1/2, z+1/2'
'-x+1, -y+1/2, z+1'
'-y+5/4, x+3/4, z+3/4'
'y+5/4, -x+5/4, z+5/4'
'-x, -y, -z'
'x-1/2, y, -z-1/2'
'y-3/4, -x-1/4, -z-1/4'
'-y-3/4, x-3/4, -z-3/4'
'-x+1/2, -y+1/2, -z+1/2'
'x, y+1/2, -z'
'y-1/4, -x+1/4, -z+1/4'
'-y-1/4, x-1/4, -z-1/4'

loop_
_atom_site_type_symbol
_atom_site_label
_atom_site_fract_x
_atom_site_fract_y
_atom_site_fract_z
_atom_site_U_iso_or_equiv
_atom_site_adp_type
_atom_site_calc_flag
_atom_site_refinement_flags
_atom_site_occupancy
_atom_site_disorder_assembly
_atom_site_disorder_group
S S1 0.13337(2) 0.12556(2) 0.26312(5) 0.0365(2) Uani d . 1 . .
O O1 0.20600(8) 0.10124(10) 0.24990(15) 0.0543(5) Uani d . 1 . .
O O2 0.11947(10) 0.20074(8) 0.25836(16) 0.0612(5) Uani d . 1 . .
N N1 0.09068(10) 0.08933(10) 0.13117(18) 0.0454(4) Uani d D 1 . .
H H11 0.0510(10) 0.1073(12) 0.108(3) 0.054 Uiso d D 1 . .
H H12 0.1053(12) 0.0484(10) 0.107(3) 0.054 Uiso d D 1 . .
C C1 0.10065(9) 0.09226(9) 0.43325(19) 0.0329(4) Uani d . 1 . .
C C2 0.03095(11) 0.10630(10) 0.4810(2) 0.0395(5) Uani d . 1 . .
C C3 0.01179(12) 0.07885(12) 0.6185(2) 0.0522(5) Uani d . 1 . .
H H3 -0.0341 0.0873 0.6542 0.063 Uiso calc R 1 . .
C C4 0.05868(14) 0.03960(13) 0.7032(2) 0.0575(6) Uani d . 1 . .
H H4 0.0441 0.0222 0.7946 0.069 Uiso calc R 1 . .
C C5 0.12671(13) 0.02595(13) 0.6539(2) 0.0545(6) Uani d . 1 . .
H H5 0.1583 -0.0007 0.7113 0.065 Uiso calc R 1 . .
C C6 0.14805(11) 0.05211(11) 0.5179(2) 0.0430(5) Uani d . 1 . .
H H6 0.1940 0.0429 0.4832 0.052 Uiso calc R 1 . .
C C7 -0.02347(13) 0.14733(13) 0.3939(3) 0.0609(6) Uani d . 1 . .
H H7A -0.0344 0.1218 0.3047 0.073 Uiso calc R 1 . .
H H7B -0.0046 0.1937 0.3695 0.073 Uiso calc R 1 . .
H H7C -0.0663 0.1529 0.4515 0.073 Uiso calc R 1 . .

loop_
_atom_site_aniso_label
_atom_site_aniso_U_11
_atom_site_aniso_U_22
_atom_site_aniso_U_33
_atom_site_aniso_U_12
_atom_site_aniso_U_13
_atom_site_aniso_U_23
S1 0.0422(3) 0.0384(3) 0.0289(3) -0.00894(17) -0.00042(16) 0.00272(16)
O1 0.0375(8) 0.0865(12) 0.0388(8) -0.0106(7) 0.0015(6) 0.0054(7)
O2 0.1032(14) 0.0364(8) 0.0441(9) -0.0154(8) 0.0039(8) 0.0066(6)
N1 0.0483(10) 0.0500(10) 0.0378(9) 0.0088(8) -0.0116(7) -0.0078(7)
C1 0.0401(10) 0.0305(8) 0.0281(8) -0.0057(7) -0.0005(7) -0.0006(7)
C2 0.0427(11) 0.0357(10) 0.0401(10) -0.0035(8) 0.0019(8) -0.0061(7)
C3 0.0541(13) 0.0591(13) 0.0435(11) -0.0101(10) 0.0151(9) -0.0081(9)
C4 0.0769(16) 0.0612(14) 0.0345(10) -0.0178(12) 0.0063(10) 0.0060(10)
C5 0.0673(15) 0.0549(13) 0.0413(12) -0.0066(10) -0.0086(10) 0.0160(9)
C6 0.0445(11) 0.0439(11) 0.0405(10) -0.0014(8) -0.0025(8) 0.0056(8)
C7 0.0474(12) 0.0632(14) 0.0721(16) 0.0123(11) 0.0017(11) 0.0027(12)

loop_
_atom_type_symbol
_atom_type_description
_atom_type_scat_dispersion_real
_atom_type_scat_dispersion_imag
_atom_type_scat_source
C C 0.0181 0.0091 'International Tables Vol C Tables 4.2.6.8 and 6.1.1.4'
H H 0.0000 0.0000 'International Tables Vol C Tables 4.2.6.8 and 6.1.1.4'
N N 0.0311 0.0180 'International Tables Vol C Tables 4.2.6.8 and 6.1.1.4'
O O 0.0492 0.0322 'International Tables Vol C Tables 4.2.6.8 and 6.1.1.4'
S S 0.3331 0.5567 'International Tables Vol C Tables 4.2.6.8 and 6.1.1.4'

loop_
_geom_angle_atom_site_label_1
_geom_angle_atom_site_label_2
_geom_angle_atom_site_label_3
_geom_angle_site_symmetry_1
_geom_angle_site_symmetry_3
_geom_angle
_geom_angle_publ_flag
O2 S1 O1 . . 118.70(11) ?
O2 S1 N1 . . 107.74(10) ?
O1 S1 N1 . . 106.07(9) ?
O2 S1 C1 . . 107.98(9) ?
O1 S1 C1 . . 106.72(8) ?
N1 S1 C1 . . 109.41(9) ?
S1 N1 H11 . . 117.3(17) ?
S1 N1 H12 . . 114.9(17) ?
H11 N1 H12 . . 126(2) ?
C6 C1 C2 . . 121.59(17) ?
C6 C1 S1 . . 116.72(15) ?
C2 C1 S1 . . 121.69(14) ?
C3 C2 C1 . . 116.55(19) ?
C3 C2 C7 . . 119.0(2) ?
C1 C2 C7 . . 124.44(19) ?
C4 C3 C2 . . 122.1(2) ?
C4 C3 H3 . . 119.0 ?
C2 C3 H3 . . 119.0 ?
C5 C4 C3 . . 120.5(2) ?
C5 C4 H4 . . 119.8 ?
C3 C4 H4 . . 119.8 ?
C4 C5 C6 . . 119.4(2) ?
C4 C5 H5 . . 120.3 ?
C6 C5 H5 . . 120.3 ?
C5 C6 C1 . . 119.9(2) ?
C5 C6 H6 . . 120.1 ?
C1 C6 H6 . . 120.1 ?
C2 C7 H7A . . 109.5 ?
C2 C7 H7B . . 109.5 ?
H7A C7 H7B . . 109.5 ?
C2 C7 H7C . . 109.5 ?
H7A C7 H7C . . 109.5 ?
H7B C7 H7C . . 109.5 ?

loop_
_geom_bond_atom_site_label_1
_geom_bond_atom_site_label_2
_geom_bond_site_symmetry_2
_geom_bond_distance
_geom_bond_publ_flag
S1 O2 . 1.4281(16) ?
S1 O1 . 1.4349(16) ?
S1 N1 . 1.5877(17) ?
S1 C1 . 1.7703(17) ?
N1 H11 . 0.839(16) ?
N1 H12 . 0.841(16) ?
C1 C6 . 1.390(3) ?
C1 C2 . 1.396(3) ?
C2 C3 . 1.394(3) ?
C2 C7 . 1.497(3) ?
C3 C4 . 1.375(4) ?
C3 H3 . 0.9300 ?
C4 C5 . 1.370(3) ?
C4 H4 . 0.9300 ?
C5 C6 . 1.384(3) ?
C5 H5 . 0.9300 ?
C6 H6 . 0.9300 ?
C7 H7A . 0.9600 ?
C7 H7B . 0.9600 ?
C7 H7C . 0.9600 ?

loop_
_geom_hbond_atom_site_label_D
_geom_hbond_atom_site_label_H
_geom_hbond_atom_site_label_A
_geom_hbond_site_symmetry_A
_geom_hbond_distance_DH
_geom_hbond_distance_HA
_geom_hbond_distance_DA
_geom_hbond_angle_DHA
N1 H11 O2 15 0.839(16) 2.193(18) 3.003(2) 162(2)
N1 H12 O1 7_444 0.841(16) 2.138(17) 2.964(2) 167(2)

loop_
_geom_torsion_atom_site_label_1
_geom_torsion_atom_site_label_2
_geom_torsion_atom_site_label_3
_geom_torsion_atom_site_label_4
_geom_torsion_site_symmetry_1
_geom_torsion_site_symmetry_2
_geom_torsion_site_symmetry_3
_geom_torsion_site_symmetry_4
_geom_torsion
_geom_torsion_publ_flag
O2 S1 C1 C6 . . . . -128.04(16) ?
O1 S1 C1 C6 . . . . 0.61(17) ?
N1 S1 C1 C6 . . . . 114.96(15) ?
O2 S1 C1 C2 . . . . 51.23(17) ?
O1 S1 C1 C2 . . . . 179.89(15) ?
N1 S1 C1 C2 . . . . -65.77(17) ?
C6 C1 C2 C3 . . . . 0.9(3) ?
S1 C1 C2 C3 . . . . -178.38(14) ?
C6 C1 C2 C7 . . . . -178.2(2) ?
S1 C1 C2 C7 . . . . 2.5(3) ?
C1 C2 C3 C4 . . . . -0.3(3) ?
C7 C2 C3 C4 . . . . 178.8(2) ?
C2 C3 C4 C5 . . . . -0.2(3) ?
C3 C4 C5 C6 . . . . 0.1(4) ?
C4 C5 C6 C1 . . . . 0.4(3) ?
C2 C1 C6 C5 . . . . -0.9(3) ?
S1 C1 C6 C5 . . . . 178.33(17) ?

loop_
_cod_related_entry_id
_cod_related_entry_database
_cod_related_entry_code
1 ChemSpider 6658
